data_7235896
loop_
_publ_author_name
'Iaroshenko, Viktor O.'
'Mkrtchyan, Satenik'
'Gevorgyan, Ashot'
'Grigoryan, Tatevik'
'Villinger, Alexander'
'Langer, Peter'

_publ_section_title
;
 Synthesis of 4-quinolones, benzopyran derivatives and other fused systems
 based on the domino ANRORC reactions of (ortho-fluoro)-3-benzoylchromones
;
_journal_issue 36
_journal_name_full 'RSC Advances'
_journal_page_first 28717
_journal_paper_doi 10.1039/C5RA02978C
_journal_volume 5
_journal_year 2015
_chemical_formula_moiety 'C32 H28 N2 O2'
_chemical_formula_sum 'C32 H28 N2 O2'
_chemical_formula_weight 472.56
_space_group_IT_number 15
_space_group_name_Hall '-C 2yc'
_space_group_name_H-M_alt 'C 1 2/c 1'
_symmetry_cell_setting monoclinic
_symmetry_Int_Tables_number 15
_symmetry_space_group_name_Hall '-C 2yc'
_symmetry_space_group_name_H-M 'C 1 2/c 1'
_atom_sites_solution_hydrogens geom
_atom_sites_solution_primary direct
_atom_sites_solution_secondary difmap
_audit_creation_method SHELXL-97
_audit_update_record
;
2014-07-26 deposited with the CCDC.
2015-03-16 downloaded from the CCDC.
;
_cell_angle_alpha 90.00
_cell_angle_beta 114.191(2)
_cell_angle_gamma 90.00
_cell_formula_units_Z 8
_cell_length_a 31.6167(10)
_cell_length_b 10.4048(3)
_cell_length_c 16.4565(5)
_cell_measurement_reflns_used 5457
_cell_measurement_temperature 173(2)
_cell_measurement_theta_max 50.038
_cell_measurement_theta_min 4.987
_cell_volume 4938.2(3)
_computing_cell_refinement 'Bruker Apex V7.51A'
_computing_data_collection 'Bruker Apex V7.51A'
_computing_data_reduction 'Bruker SAINT'
_computing_molecular_graphics 'ORTEP-3v2.01 (Farrugia, 1997)'
_computing_publication_material SHELXL-97
_computing_structure_refinement 'SHELXL-97 (Sheldrick, 1997)'
_computing_structure_solution 'SHELXS-97 (Sheldrick, 1997)'
_diffrn_ambient_temperature 173(2)
_diffrn_measured_fraction_theta_full 0.983
_diffrn_measured_fraction_theta_max 0.983
_diffrn_measurement_device_type 'Bruker Apex Kappa II-CCD-diffractometer'
_diffrn_measurement_method 'phi and omega scans'
_diffrn_radiation_monochromator graphite
_diffrn_radiation_source 'sealed tube'
_diffrn_radiation_type MoK\a
_diffrn_radiation_wavelength 0.71073
_diffrn_reflns_av_R_equivalents 0.0487
_diffrn_reflns_av_sigmaI/netI 0.0419
_diffrn_reflns_limit_h_max 45
_diffrn_reflns_limit_h_min -44
_diffrn_reflns_limit_k_max 14
_diffrn_reflns_limit_k_min -14
_diffrn_reflns_limit_l_max 23
_diffrn_reflns_limit_l_min -23
_diffrn_reflns_number 36127
_diffrn_reflns_theta_full 30.83
_diffrn_reflns_theta_max 30.83
_diffrn_reflns_theta_min 2.08
_exptl_absorpt_coefficient_mu 0.079
_exptl_absorpt_correction_T_max 0.9866
_exptl_absorpt_correction_T_min 0.9599
_exptl_absorpt_correction_type multi-scan
_exptl_absorpt_process_details '(SADABS; Sheldrick, 2004)'
_exptl_crystal_colour yellow
_exptl_crystal_density_diffrn 1.271
_exptl_crystal_density_method 'not measured'
_exptl_crystal_description block
_exptl_crystal_F_000 2000
_exptl_crystal_size_max 0.52
_exptl_crystal_size_mid 0.33
_exptl_crystal_size_min 0.17
_refine_diff_density_max 0.265
_refine_diff_density_min -0.215
_refine_diff_density_rms 0.040
_refine_ls_extinction_method none
_refine_ls_goodness_of_fit_ref 1.008
_refine_ls_hydrogen_treatment constr
_refine_ls_matrix_type full
_refine_ls_number_parameters 367
_refine_ls_number_reflns 7608
_refine_ls_number_restraints 15
_refine_ls_restrained_S_all 1.008
_refine_ls_R_factor_all 0.0835
_refine_ls_R_factor_gt 0.0481
_refine_ls_shift/su_max 0.001
_refine_ls_shift/su_mean 0.000
_refine_ls_structure_factor_coef Fsqd
_refine_ls_weighting_details 'calc w=1/[\s^2^(Fo^2^)+(0.0463P)^2^+2.4767P] where P=(Fo^2^+2Fc^2^)/3'
_refine_ls_weighting_scheme calc
_refine_ls_wR_factor_gt 0.1076
_refine_ls_wR_factor_ref 0.1282
_reflns_number_gt 4973
_reflns_number_total 7608
_reflns_threshold_expression >2\s(I)
_cod_data_source_file c5ra02978c2.cif
_cod_data_source_block av_sm395
_cod_original_sg_symbol_H-M 'C 2/c'
_cod_database_code 7235896

loop_
_symmetry_equiv_pos_as_xyz
'x, y, z'
'-x, y, -z+1/2'
'x+1/2, y+1/2, z'
'-x+1/2, y+1/2, -z+1/2'
'-x, -y, -z'
'x, -y, z-1/2'
'-x+1/2, -y+1/2, -z'
'x+1/2, -y+1/2, z-1/2'

loop_
_atom_site_label
_atom_site_type_symbol
_atom_site_fract_x
_atom_site_fract_y
_atom_site_fract_z
_atom_site_U_iso_or_equiv
_atom_site_adp_type
_atom_site_occupancy
_atom_site_symmetry_multiplicity
_atom_site_calc_flag
_atom_site_refinement_flags
_atom_site_disorder_assembly
_atom_site_disorder_group
N1 N 0.12882(4) 0.43902(9) 0.20603(6) 0.0257(2) Uani 1 1 d . . .
N2 N 0.19795(4) 0.67839(11) 0.05951(8) 0.0380(3) Uani 1 1 d . A .
O1 O 0.14321(4) 0.40319(10) -0.02895(7) 0.0488(3) Uani 1 1 d . . .
C1 C 0.13843(5) 0.41461(12) 0.04160(8) 0.0291(3) Uani 1 1 d . . .
C2 C 0.14411(4) 0.53493(11) 0.08814(8) 0.0243(2) Uani 1 1 d . A .
C3 C 0.13955(4) 0.54120(11) 0.16675(8) 0.0250(2) Uani 1 1 d . . .
H3 H 0.1441 0.6221 0.1959 0.030 Uiso 1 1 calc R . .
C4 C 0.12083(4) 0.32006(11) 0.16431(8) 0.0249(2) Uani 1 1 d . . .
C5 C 0.10779(5) 0.21338(12) 0.20149(9) 0.0320(3) Uani 1 1 d . . .
H5 H 0.1038 0.2224 0.2554 0.038 Uiso 1 1 calc R . .
C6 C 0.10080(5) 0.09658(13) 0.15962(10) 0.0373(3) Uani 1 1 d . . .
H6 H 0.0917 0.0252 0.1848 0.045 Uiso 1 1 calc R . .
C7 C 0.10668(5) 0.08011(13) 0.08117(10) 0.0409(3) Uani 1 1 d . . .
H7 H 0.1020 -0.0018 0.0534 0.049 Uiso 1 1 calc R . .
C8 C 0.11925(5) 0.18349(13) 0.04430(9) 0.0372(3) Uani 1 1 d . . .
H8 H 0.1233 0.1725 -0.0094 0.045 Uiso 1 1 calc R . .
C9 C 0.12624(4) 0.30508(11) 0.08437(8) 0.0267(2) Uani 1 1 d . . .
C10 C 0.15620(4) 0.65064(12) 0.04775(8) 0.0278(3) Uani 1 1 d . . .
O2A O 0.1756(3) 0.8613(9) -0.0435(7) 0.0507(13) Uani 0.69(3) 1 d PD A 1
H2A H 0.1937 0.8125 -0.0039 0.076 Uiso 0.69(3) 1 calc PR A 1
C11A C 0.1209(3) 0.7341(14) -0.0113(12) 0.0273(8) Uani 0.69(3) 1 d PD A 1
C12A C 0.1321(3) 0.8366(9) -0.0557(7) 0.0346(9) Uani 0.69(3) 1 d PD A 1
C13A C 0.0973(4) 0.9164(10) -0.1119(7) 0.0417(13) Uani 0.69(3) 1 d PD A 1
H13A H 0.1049 0.9856 -0.1411 0.050 Uiso 0.69(3) 1 calc PR A 1
C14A C 0.0518(4) 0.8965(12) -0.1259(9) 0.0436(15) Uani 0.69(3) 1 d PD A 1
H14A H 0.0282 0.9503 -0.1661 0.052 Uiso 0.69(3) 1 calc PR A 1
C15A C 0.0401(3) 0.7986(10) -0.0818(8) 0.0420(10) Uani 0.69(3) 1 d PD A 1
H15A H 0.0087 0.7854 -0.0911 0.050 Uiso 0.69(3) 1 calc PR A 1
C16A C 0.0747(3) 0.7205(11) -0.0239(9) 0.0339(9) Uani 0.69(3) 1 d PD A 1
H16A H 0.0668 0.6558 0.0082 0.041 Uiso 0.69(3) 1 calc PR A 1
O2B O 0.1638(7) 0.8643(19) -0.0596(15) 0.054(3) Uani 0.31(3) 1 d PD A 2
H2B H 0.1835 0.8155 -0.0226 0.081 Uiso 0.31(3) 1 calc PR A 2
C11B C 0.1145(7) 0.735(3) -0.013(3) 0.0273(8) Uani 0.31(3) 1 d PD A 2
C12B C 0.1220(6) 0.838(2) -0.0620(17) 0.0346(9) Uani 0.31(3) 1 d PD A 2
C13B C 0.0845(7) 0.908(2) -0.1201(17) 0.041(4) Uani 0.31(3) 1 d PD A 2
H13B H 0.0892 0.9741 -0.1557 0.050 Uiso 0.31(3) 1 calc PR A 2
C14B C 0.0407(7) 0.883(3) -0.126(2) 0.049(4) Uani 0.31(3) 1 d PD A 2
H14B H 0.0155 0.9347 -0.1642 0.058 Uiso 0.31(3) 1 calc PR A 2
C15B C 0.0323(6) 0.784(3) -0.0791(19) 0.0420(10) Uani 0.31(3) 1 d PD A 2
H15B H 0.0020 0.7684 -0.0830 0.050 Uiso 0.31(3) 1 calc PR A 2
C16B C 0.0692(7) 0.707(3) -0.026(2) 0.0339(9) Uani 0.31(3) 1 d PD A 2
H16B H 0.0633 0.6339 0.0023 0.041 Uiso 0.31(3) 1 calc PR A 2
C17 C 0.12410(5) 0.45781(13) 0.29091(8) 0.0329(3) Uani 1 1 d . . .
H17A H 0.1408 0.5371 0.3198 0.039 Uiso 1 1 calc R . .
H17B H 0.1390 0.3848 0.3310 0.039 Uiso 1 1 calc R . .
C18 C 0.07373(5) 0.46811(14) 0.27927(10) 0.0388(3) Uani 1 1 d . . .
H18A H 0.0574 0.3869 0.2536 0.047 Uiso 1 1 calc R . .
H18B H 0.0730 0.4799 0.3384 0.047 Uiso 1 1 calc R . .
C19 C 0.04873(5) 0.57778(13) 0.21988(9) 0.0336(3) Uani 1 1 d . . .
C20 C 0.05839(5) 0.70375(14) 0.25011(10) 0.0386(3) Uani 1 1 d . . .
H20 H 0.0806 0.7200 0.3089 0.046 Uiso 1 1 calc R . .
C21 C 0.03606(5) 0.80511(15) 0.19570(12) 0.0457(4) Uani 1 1 d . . .
H21 H 0.0429 0.8906 0.2175 0.055 Uiso 1 1 calc R . .
C22 C 0.00397(6) 0.78398(18) 0.11026(12) 0.0520(4) Uani 1 1 d . . .
H22 H -0.0111 0.8543 0.0728 0.062 Uiso 1 1 calc R . .
C23 C -0.00614(6) 0.65959(19) 0.07931(11) 0.0534(4) Uani 1 1 d . . .
H23 H -0.0285 0.6441 0.0204 0.064 Uiso 1 1 calc R . .
C24 C 0.01614(5) 0.55727(16) 0.13376(11) 0.0436(4) Uani 1 1 d . . .
H24 H 0.0090 0.4720 0.1118 0.052 Uiso 1 1 calc R . .
C25 C 0.23797(5) 0.60631(16) 0.11999(11) 0.0444(4) Uani 1 1 d . . .
H25A H 0.2571 0.5785 0.0884 0.053 Uiso 1 1 calc R A .
H25B H 0.2275 0.5287 0.1413 0.053 Uiso 1 1 calc R . .
C26 C 0.26688(5) 0.69175(18) 0.19954(13) 0.0572(5) Uani 1 1 d . A .
H26A H 0.2967 0.6481 0.2346 0.069 Uiso 1 1 calc R . .
H26B H 0.2740 0.7734 0.1769 0.069 Uiso 1 1 calc R . .
C27 C 0.24315(5) 0.72166(15) 0.25969(11) 0.0459(4) Uani 1 1 d . . .
C28 C 0.25123(6) 0.64750(18) 0.33533(12) 0.0587(5) Uani 1 1 d . A .
H28 H 0.2730 0.5790 0.3499 0.070 Uiso 1 1 calc R . .
C29 C 0.22838(7) 0.67135(19) 0.38948(12) 0.0641(5) Uani 1 1 d . . .
H29 H 0.2345 0.6193 0.4405 0.077 Uiso 1 1 calc R A .
C30 C 0.19699(7) 0.76946(18) 0.37015(12) 0.0577(4) Uani 1 1 d . A .
H30 H 0.1812 0.7858 0.4074 0.069 Uiso 1 1 calc R . .
C31 C 0.18849(6) 0.84399(16) 0.29647(12) 0.0532(4) Uani 1 1 d . . .
H31 H 0.1668 0.9126 0.2830 0.064 Uiso 1 1 calc R A .
C32 C 0.21101(5) 0.82078(15) 0.24127(12) 0.0483(4) Uani 1 1 d . A .
H32 H 0.2044 0.8732 0.1902 0.058 Uiso 1 1 calc R . .

loop_
_atom_site_aniso_label
_atom_site_aniso_U_11
_atom_site_aniso_U_22
_atom_site_aniso_U_33
_atom_site_aniso_U_23
_atom_site_aniso_U_13
_atom_site_aniso_U_12
N1 0.0312(5) 0.0265(5) 0.0227(5) 0.0005(4) 0.0145(4) -0.0010(4)
N2 0.0375(6) 0.0385(6) 0.0476(7) 0.0022(5) 0.0271(6) -0.0030(5)
O1 0.0870(8) 0.0382(6) 0.0356(5) -0.0022(4) 0.0397(6) -0.0039(5)
C1 0.0370(7) 0.0281(6) 0.0246(6) 0.0024(5) 0.0149(5) 0.0016(5)
C2 0.0245(6) 0.0239(5) 0.0264(6) 0.0018(4) 0.0124(5) 0.0006(4)
C3 0.0242(6) 0.0251(6) 0.0271(6) -0.0008(4) 0.0120(5) -0.0014(4)
C4 0.0229(5) 0.0249(6) 0.0253(6) 0.0025(4) 0.0082(5) 0.0010(4)
C5 0.0340(7) 0.0314(6) 0.0332(6) 0.0059(5) 0.0163(6) 0.0004(5)
C6 0.0388(8) 0.0279(6) 0.0451(8) 0.0075(6) 0.0171(6) -0.0025(6)
C7 0.0521(9) 0.0247(6) 0.0447(8) -0.0038(6) 0.0185(7) -0.0043(6)
C8 0.0504(8) 0.0300(7) 0.0324(7) -0.0039(5) 0.0183(6) -0.0003(6)
C9 0.0290(6) 0.0253(6) 0.0251(6) 0.0014(4) 0.0104(5) 0.0012(5)
C10 0.0348(7) 0.0259(6) 0.0286(6) -0.0003(5) 0.0190(5) -0.0020(5)
O2A 0.054(3) 0.0471(16) 0.069(3) 0.0264(19) 0.044(3) 0.0065(18)
C11A 0.037(2) 0.0242(6) 0.0256(9) -0.0004(5) 0.017(2) 0.003(2)
C12A 0.050(3) 0.0295(7) 0.0367(17) 0.0045(8) 0.030(3) 0.006(2)
C13A 0.066(3) 0.0323(16) 0.035(2) 0.0046(14) 0.029(3) 0.010(2)
C14A 0.062(4) 0.036(2) 0.0291(19) 0.0065(17) 0.015(3) 0.022(3)
C15A 0.037(3) 0.037(3) 0.0438(11) 0.0010(15) 0.009(2) 0.006(2)
C16A 0.035(2) 0.027(2) 0.0364(10) 0.0007(17) 0.0110(18) 0.0001(16)
O2B 0.072(7) 0.039(4) 0.062(6) 0.011(3) 0.039(6) 0.002(5)
C11B 0.037(2) 0.0242(6) 0.0256(9) -0.0004(5) 0.017(2) 0.003(2)
C12B 0.050(3) 0.0295(7) 0.0367(17) 0.0045(8) 0.030(3) 0.006(2)
C13B 0.068(8) 0.030(5) 0.035(5) 0.018(5) 0.029(7) 0.027(7)
C14B 0.055(6) 0.048(8) 0.038(5) 0.000(4) 0.013(6) 0.021(6)
C15B 0.037(3) 0.037(3) 0.0438(11) 0.0010(15) 0.009(2) 0.006(2)
C16B 0.035(2) 0.027(2) 0.0364(10) 0.0007(17) 0.0110(18) 0.0001(16)
C17 0.0445(8) 0.0354(7) 0.0242(6) 0.0012(5) 0.0196(6) 0.0007(6)
C18 0.0496(8) 0.0372(7) 0.0437(8) 0.0016(6) 0.0335(7) -0.0014(6)
C19 0.0335(7) 0.0371(7) 0.0406(7) -0.0036(6) 0.0259(6) -0.0042(6)
C20 0.0351(7) 0.0396(8) 0.0454(8) -0.0070(6) 0.0208(6) -0.0049(6)
C21 0.0430(8) 0.0374(8) 0.0640(10) -0.0015(7) 0.0295(8) -0.0002(6)
C22 0.0488(9) 0.0586(10) 0.0570(10) 0.0108(8) 0.0304(8) 0.0169(8)
C23 0.0374(8) 0.0784(13) 0.0421(9) -0.0070(8) 0.0139(7) 0.0099(8)
C24 0.0383(8) 0.0479(9) 0.0496(9) -0.0136(7) 0.0231(7) -0.0050(7)
C25 0.0301(7) 0.0501(9) 0.0588(10) -0.0016(7) 0.0240(7) -0.0004(6)
C26 0.0282(7) 0.0627(11) 0.0783(13) -0.0099(9) 0.0195(8) -0.0080(7)
C27 0.0286(7) 0.0451(9) 0.0555(9) -0.0110(7) 0.0088(7) -0.0074(6)
C28 0.0503(10) 0.0538(10) 0.0519(10) -0.0075(8) 0.0007(8) 0.0091(8)
C29 0.0769(13) 0.0600(11) 0.0408(9) -0.0058(8) 0.0092(9) -0.0022(10)
C30 0.0619(11) 0.0575(11) 0.0517(10) -0.0168(8) 0.0214(9) -0.0096(9)
C31 0.0462(9) 0.0426(9) 0.0677(11) -0.0108(8) 0.0202(9) -0.0014(7)
C32 0.0419(8) 0.0365(8) 0.0623(10) -0.0011(7) 0.0170(8) -0.0076(7)

loop_
_atom_type_symbol
_atom_type_description
_atom_type_scat_dispersion_real
_atom_type_scat_dispersion_imag
_atom_type_scat_source
C C 0.0033 0.0016 'International Tables Vol C Tables 4.2.6.8 and 6.1.1.4'
H H 0.0000 0.0000 'International Tables Vol C Tables 4.2.6.8 and 6.1.1.4'
N N 0.0061 0.0033 'International Tables Vol C Tables 4.2.6.8 and 6.1.1.4'
O O 0.0106 0.0060 'International Tables Vol C Tables 4.2.6.8 and 6.1.1.4'

loop_
_geom_angle_atom_site_label_1
_geom_angle_atom_site_label_2
_geom_angle_atom_site_label_3
_geom_angle
C3 N1 C4 119.57(10)
C3 N1 C17 119.23(10)
C4 N1 C17 121.16(10)
C10 N2 C25 122.54(12)
O1 C1 C2 123.12(11)
O1 C1 C9 122.11(11)
C2 C1 C9 114.76(10)
C3 C2 C1 120.58(11)
C3 C2 C10 121.93(11)
C1 C2 C10 117.47(10)
N1 C3 C2 124.03(11)
N1 C3 H3 118.0
C2 C3 H3 118.0
N1 C4 C9 119.71(10)
N1 C4 C5 120.97(11)
C9 C4 C5 119.32(11)
C6 C5 C4 119.76(12)
C6 C5 H5 120.1
C4 C5 H5 120.1
C5 C6 C7 121.46(12)
C5 C6 H6 119.3
C7 C6 H6 119.3
C8 C7 C6 119.22(13)
C8 C7 H7 120.4
C6 C7 H7 120.4
C7 C8 C9 121.20(13)
C7 C8 H8 119.4
C9 C8 H8 119.4
C8 C9 C4 119.02(11)
C8 C9 C1 119.71(11)
C4 C9 C1 121.27(11)
N2 C10 C11A 115.6(3)
N2 C10 C2 123.11(12)
C11A C10 C2 121.2(4)
N2 C10 C11B 121.1(6)
C11A C10 C11B 5.6(9)
C2 C10 C11B 115.8(6)
C16A C11A C12A 117.9(4)
C16A C11A C10 121.1(5)
C12A C11A C10 120.9(5)
O2A C12A C13A 118.3(4)
O2A C12A C11A 122.0(4)
C13A C12A C11A 119.7(4)
C14A C13A C12A 120.8(5)
C14A C13A H13A 119.6
C12A C13A H13A 119.6
C13A C14A C15A 120.5(4)
C13A C14A H14A 119.8
C15A C14A H14A 119.8
C16A C15A C14A 119.2(4)
C16A C15A H15A 120.4
C14A C15A H15A 120.4
C15A C16A C11A 121.8(4)
C15A C16A H16A 119.1
C11A C16A H16A 119.1
C12B O2B H2B 109.5
C16B C11B C12B 118.4(9)
C16B C11B C10 121.8(11)
C12B C11B C10 119.7(11)
O2B C12B C13B 118.1(10)
O2B C12B C11B 122.1(9)
C13B C12B C11B 119.6(8)
C14B C13B C12B 120.1(8)
C14B C13B H13B 119.9
C12B C13B H13B 119.9
C13B C14B C15B 121.4(9)
C13B C14B H14B 119.3
C15B C14B H14B 119.3
C14B C15B C16B 118.7(9)
C14B C15B H15B 120.6
C16B C15B H15B 120.6
C15B C16B C11B 121.4(9)
C15B C16B H16B 119.3
C11B C16B H16B 119.3
N1 C17 C18 113.25(11)
N1 C17 H17A 108.9
C18 C17 H17A 108.9
N1 C17 H17B 108.9
C18 C17 H17B 108.9
H17A C17 H17B 107.7
C19 C18 C17 112.28(11)
C19 C18 H18A 109.1
C17 C18 H18A 109.1
C19 C18 H18B 109.1
C17 C18 H18B 109.1
H18A C18 H18B 107.9
C24 C19 C20 118.25(14)
C24 C19 C18 121.46(13)
C20 C19 C18 120.28(13)
C21 C20 C19 120.70(14)
C21 C20 H20 119.7
C19 C20 H20 119.7
C22 C21 C20 120.69(15)
C22 C21 H21 119.7
C20 C21 H21 119.7
C21 C22 C23 119.36(16)
C21 C22 H22 120.3
C23 C22 H22 120.3
C22 C23 C24 120.22(16)
C22 C23 H23 119.9
C24 C23 H23 119.9
C23 C24 C19 120.78(15)
C23 C24 H24 119.6
C19 C24 H24 119.6
N2 C25 C26 109.35(13)
N2 C25 H25A 109.8
C26 C25 H25A 109.8
N2 C25 H25B 109.8
C26 C25 H25B 109.8
H25A C25 H25B 108.3
C27 C26 C25 113.51(12)
C27 C26 H26A 108.9
C25 C26 H26A 108.9
C27 C26 H26B 108.9
C25 C26 H26B 108.9
H26A C26 H26B 107.7
C32 C27 C28 117.03(16)
C32 C27 C26 121.90(16)
C28 C27 C26 121.03(16)
C29 C28 C27 121.55(17)
C29 C28 H28 119.2
C27 C28 H28 119.2
C30 C29 C28 120.41(19)
C30 C29 H29 119.8
C28 C29 H29 119.8
C29 C30 C31 119.26(18)
C29 C30 H30 120.4
C31 C30 H30 120.4
C30 C31 C32 120.96(17)
C30 C31 H31 119.5
C32 C31 H31 119.5
C31 C32 C27 120.80(17)
C31 C32 H32 119.6
C27 C32 H32 119.6

loop_
_geom_bond_atom_site_label_1
_geom_bond_atom_site_label_2
_geom_bond_distance
N1 C3 1.3574(15)
N1 C4 1.3875(15)
N1 C17 1.4774(14)
N2 C10 1.2860(16)
N2 C25 1.4567(19)
O1 C1 1.2364(15)
C1 C2 1.4400(17)
C1 C9 1.4714(17)
C2 C3 1.3607(16)
C2 C10 1.4987(16)
C3 H3 0.9500
C4 C9 1.4030(16)
C4 C5 1.4082(17)
C5 C6 1.3696(19)
C5 H5 0.9500
C6 C7 1.388(2)
C6 H6 0.9500
C7 C8 1.3714(19)
C7 H7 0.9500
C8 C9 1.4017(17)
C8 H8 0.9500
C10 C11A 1.435(8)
C10 C11B 1.561(16)
O2A C12A 1.330(4)
O2A H2A 0.8400
C11A C16A 1.396(4)
C11A C12A 1.417(3)
C12A C13A 1.387(4)
C13A C14A 1.377(5)
C13A H13A 0.9500
C14A C15A 1.386(4)
C14A H14A 0.9500
C15A C16A 1.382(4)
C15A H15A 0.9500
C16A H16A 0.9500
O2B C12B 1.332(7)
O2B H2B 0.8400
C11B C16B 1.390(7)
C11B C12B 1.419(7)
C12B C13B 1.386(7)
C13B C14B 1.374(8)
C13B H13B 0.9500
C14B C15B 1.381(8)
C14B H14B 0.9500
C15B C16B 1.387(7)
C15B H15B 0.9500
C16B H16B 0.9500
C17 C18 1.5278(19)
C17 H17A 0.9900
C17 H17B 0.9900
C18 C19 1.500(2)
C18 H18A 0.9900
C18 H18B 0.9900
C19 C24 1.385(2)
C19 C20 1.3908(19)
C20 C21 1.376(2)
C20 H20 0.9500
C21 C22 1.373(2)
C21 H21 0.9500
C22 C23 1.380(3)
C22 H22 0.9500
C23 C24 1.384(2)
C23 H23 0.9500
C24 H24 0.9500
C25 C26 1.536(2)
C25 H25A 0.9900
C25 H25B 0.9900
C26 C27 1.499(2)
C26 H26A 0.9900
C26 H26B 0.9900
C27 C32 1.391(2)
C27 C28 1.396(3)
C28 C29 1.380(3)
C28 H28 0.9500
C29 C30 1.367(3)
C29 H29 0.9500
C30 C31 1.370(3)
C30 H30 0.9500
C31 C32 1.386(2)
C31 H31 0.9500
C32 H32 0.9500

loop_
_geom_torsion_atom_site_label_1
_geom_torsion_atom_site_label_2
_geom_torsion_atom_site_label_3
_geom_torsion_atom_site_label_4
_geom_torsion
O1 C1 C2 C3 -178.36(13)
C9 C1 C2 C3 1.84(17)
O1 C1 C2 C10 0.25(19)
C9 C1 C2 C10 -179.55(11)
C4 N1 C3 C2 -1.45(18)
C17 N1 C3 C2 -179.10(11)
C1 C2 C3 N1 -1.20(19)
C10 C2 C3 N1 -179.75(11)
C3 N1 C4 C9 3.26(17)
C17 N1 C4 C9 -179.14(11)
C3 N1 C4 C5 -177.38(11)
C17 N1 C4 C5 0.23(17)
N1 C4 C5 C6 -179.00(12)
C9 C4 C5 C6 0.36(19)
C4 C5 C6 C7 0.6(2)
C5 C6 C7 C8 -0.7(2)
C6 C7 C8 C9 0.0(2)
C7 C8 C9 C4 0.9(2)
C7 C8 C9 C1 -178.30(13)
N1 C4 C9 C8 178.30(12)
C5 C4 C9 C8 -1.07(18)
N1 C4 C9 C1 -2.51(18)
C5 C4 C9 C1 178.11(12)
O1 C1 C9 C8 -0.6(2)
C2 C1 C9 C8 179.16(12)
O1 C1 C9 C4 -179.82(13)
C2 C1 C9 C4 -0.02(17)
C25 N2 C10 C11A 177.6(10)
C25 N2 C10 C2 -5.8(2)
C25 N2 C10 C11B 176(2)
C3 C2 C10 N2 94.79(15)
C1 C2 C10 N2 -83.80(16)
C3 C2 C10 C11A -88.8(10)
C1 C2 C10 C11A 92.6(10)
C3 C2 C10 C11B -87(2)
C1 C2 C10 C11B 94(2)
N2 C10 C11A C16A -174.7(15)
C2 C10 C11A C16A 9(2)
C11B C10 C11A C16A -8(27)
N2 C10 C11A C12A 2(2)
C2 C10 C11A C12A -174.2(12)
C11B C10 C11A C12A 169(30)
C16A C11A C12A O2A 176.0(16)
C10 C11A C12A O2A -1(3)
C16A C11A C12A C13A -2(3)
C10 C11A C12A C13A -179.5(14)
O2A C12A C13A C14A -178.9(13)
C11A C12A C13A C14A -1(2)
C12A C13A C14A C15A 2(2)
C13A C14A C15A C16A 0(2)
C14A C15A C16A C11A -3(2)
C12A C11A C16A C15A 4(3)
C10 C11A C16A C15A -178.8(15)
N2 C10 C11B C16B -180(3)
C11A C10 C11B C16B 167(33)
C2 C10 C11B C16B 2(5)
N2 C10 C11B C12B 5(5)
C11A C10 C11B C12B -9(25)
C2 C10 C11B C12B -173(3)
C16B C11B C12B O2B -174(4)
C10 C11B C12B O2B 2(6)
C16B C11B C12B C13B 1(6)
C10 C11B C12B C13B 176(3)
O2B C12B C13B C14B 178(3)
C11B C12B C13B C14B 4(5)
C12B C13B C14B C15B -3(5)
C13B C14B C15B C16B -1(6)
C14B C15B C16B C11B 6(6)
C12B C11B C16B C15B -5(7)
C10 C11B C16B C15B 179(3)
C3 N1 C17 C18 100.31(13)
C4 N1 C17 C18 -77.31(14)
N1 C17 C18 C19 -59.26(15)
C17 C18 C19 C24 106.17(15)
C17 C18 C19 C20 -72.91(15)
C24 C19 C20 C21 0.0(2)
C18 C19 C20 C21 179.16(12)
C19 C20 C21 C22 -0.4(2)
C20 C21 C22 C23 0.6(2)
C21 C22 C23 C24 -0.5(2)
C22 C23 C24 C19 0.1(2)
C20 C19 C24 C23 0.1(2)
C18 C19 C24 C23 -179.02(13)
C10 N2 C25 C26 -111.82(15)
N2 C25 C26 C27 68.48(18)
C25 C26 C27 C32 -83.1(2)
C25 C26 C27 C28 94.52(19)
C32 C27 C28 C29 0.0(2)
C26 C27 C28 C29 -177.71(16)
C27 C28 C29 C30 -0.1(3)
C28 C29 C30 C31 -0.1(3)
C29 C30 C31 C32 0.4(3)
C30 C31 C32 C27 -0.5(2)
C28 C27 C32 C31 0.3(2)
C26 C27 C32 C31 178.00(15)
